data_7706532
loop_
_publ_author_name
'Tanudjaja, Alvin'
'Inagi, Shinsuke'
'Kitamura, Fusao'
'Takata, Toshikazu'
'Tomita, Ikuyoshi'

_publ_section_title
;
 An air-stable organometallic polymer containing titanafluorene moieties
 obtained by the Sonogashira-Hagihara cross-coupling polycondensation.
;
_journal_issue 8
_journal_name_full 'Dalton transactions (Cambridge, England : 2003)'
_journal_page_first 3037
_journal_page_last 3043
_journal_paper_doi 10.1039/d0dt03663c
_journal_volume 50
_journal_year 2021
_chemical_formula_moiety 'C22 H16 Br2 Ti, 0.5(C H2 Cl2)'
_chemical_formula_sum 'C22.5 H17 Br2 Cl Ti'
_chemical_formula_weight 530.53
_chemical_melting_point 458.0(10)
_chemical_name_common 2,7?-dibromo-9-bis(cyclopentadienyl)titanafluorene
_chemical_name_systematic 2,7?-dibromo-9-bis(cyclopentadienyl)titanafluorene
_space_group_crystal_system monoclinic
_space_group_IT_number 4
_space_group_name_Hall 'P 2yb'
_space_group_name_H-M_alt 'P 1 21 1'
_atom_sites_solution_hydrogens geom
_audit_creation_date 2020-08-25
_audit_creation_method
;
Olex2 1.2
(compiled 2018.05.29 svn.r3508 for OlexSys, GUI svn.r5506)
;
_audit_update_record
;
2020-09-04 deposited with the CCDC.	2021-01-28 downloaded from the CCDC.
;
_cell_angle_alpha 90
_cell_angle_beta 99.445(2)
_cell_angle_gamma 90
_cell_formula_units_Z 4
_cell_length_a 9.2921(2)
_cell_length_b 14.6419(4)
_cell_length_c 14.6728(3)
_cell_measurement_reflns_used 18187
_cell_measurement_temperature 90
_cell_measurement_theta_max 74.5430
_cell_measurement_theta_min 4.2450
_cell_volume 1969.23(8)
_computing_cell_refinement 'CrysAlisPro 1.171.40.68a (Rigaku OD, 2019)'
_computing_data_collection 'CrysAlisPro 1.171.40.68a (Rigaku OD, 2019)'
_computing_data_reduction 'CrysAlisPro 1.171.40.68a (Rigaku OD, 2019)'
_computing_molecular_graphics 'Olex2 (Dolomanov et al., 2009)'
_computing_publication_material 'Olex2 (Dolomanov et al., 2009)'
_computing_structure_refinement 'ShelXL (Sheldrick, 2015)'
_computing_structure_solution 'SHELXT 2018/2 (Sheldrick, 2018)'
_diffrn_ambient_temperature 90.0
_diffrn_detector_area_resol_mean 10.0000
_diffrn_detector_type HyPix
_diffrn_measured_fraction_theta_full 1.000
_diffrn_measured_fraction_theta_max 0.976
_diffrn_measurement_details
;
List of Runs (angles in degrees, time in seconds):

  # Type    Start    End  Width  t~exp~   \w     \q     \k     \f   Frames
#--------------------------------------------------------------------------
  1  \w    124.00 150.00   0.50    0.06    --  106.13  80.00  84.00   52
  2  \w     84.00 178.00   0.50    0.06    --  106.13  45.00  60.00  188
  3  \w     40.00  65.00   0.50    0.05    --   42.05  80.00  84.00   50
  4  \w     83.00 176.00   0.50    0.06    --  106.13  30.00  30.00  186
  5  \w    134.00 178.00   0.50    0.06    --  106.13  61.00-180.00   88
  6  \w     34.00 105.00   0.50    0.06    --  106.13 -94.00 -30.00  142
  7  \w     57.00  94.00   0.50    0.05    --   42.05-125.00-150.00   74
  8  \w     20.00  52.00   0.50    0.05    --   42.05-125.00-150.00   64
  9  \w     18.00  96.00   0.50    0.05    --   42.05-125.00 -30.00  156
 10  \w     47.00  97.00   0.50    0.06    --  106.13 -94.00  60.00  100
 11  \w     34.00  68.00   0.50    0.06    --  106.13 -61.00  60.00   68
 12  \w     44.00  69.00   0.50    0.06    --  106.13 -61.00 120.00   50
 13  \w     -4.00  21.00   0.50    0.05    --   42.05 -80.00 -39.00   50
 14  \w     35.00 103.00   0.50    0.06    --  106.13 -77.00-180.00  136
 15  \w     60.00  85.00   0.50    0.06    --  106.13 -80.00 -39.00   50
 16  \w     32.00  72.00   0.50    0.06    --  106.13 -61.00 -30.00   80
 17  \w    -70.00 -28.00   0.50    0.05    --  -42.05  80.00  84.00   84
 18  \w    -24.00   8.00   0.50    0.05    --  -42.05  80.00  84.00   64
 19  \w     -9.00  39.00   0.50    0.05    --  -42.05  19.00  90.00   96
 20  \w    -24.00  33.00   0.50    0.05    --  -42.05  19.00  60.00  114
 21  \w     -1.00  38.00   0.50    0.05    --  -42.05  19.00 -60.00   78
 22  \w    -39.00  29.00   0.50    0.05    --  -42.05  37.00-180.00  136
 23  \w    -67.00 -29.00   0.50    0.06    -- -102.00  61.00 -60.00   76
 24  \w    -59.00 -34.00   0.50    0.06    -- -102.00  61.00 -90.00   50
 25  \w    -69.00 -29.00   0.50    0.06    -- -102.00  61.00   0.00   80
 26  \w    -67.00 -32.00   0.50    0.06    -- -102.00  61.00  60.00   70
 27  \w    -65.00 -30.00   0.50    0.06    -- -102.00  61.00  90.00   70
 28  \w    -55.00 -28.00   0.50    0.06    -- -102.00  61.00 150.00   54
 29  \w    -73.00 -44.00   0.50    0.06    -- -102.00  80.00  84.00   58
 30  \w   -125.00 -89.00   0.50    0.06    -- -102.00  80.00  84.00   72
 31  \w    -61.00 -36.00   0.50    0.06    -- -102.00  61.00-150.00   50
 32  \w   -116.00 -13.00   0.50    0.05    --  -42.05 -80.00 -39.00  206
 33  \w   -105.00 -76.00   0.50    0.06    -- -102.00 -77.00 -60.00   58
 34  \w   -164.00-111.00   0.50    0.06    -- -102.00 -77.00 -60.00  106
 35  \w   -148.00-123.00   0.50    0.06    -- -102.00 -80.00 -39.00   50
 36  \w   -148.00-122.00   0.50    0.06    -- -102.00 -45.00   0.00   52
 37  \w   -114.00 -89.00   0.50    0.06    -- -102.00 -45.00   0.00   50
 38  \w   -118.00 -81.00   0.50    0.06    -- -102.00 -45.00 -60.00   74
 39  \w   -174.00 -84.00   0.50    0.06    -- -102.00 -30.00-180.00  180
 40  \w   -175.00 -88.00   0.50    0.06    -- -102.00 -30.00-150.00  174
 41  \w   -145.00 -78.00   0.50    0.06    -- -102.00 -30.00-120.00  134
 42  \w   -168.00-143.00   0.50    0.06    -- -102.00 -45.00 -60.00   50
 43  \w   -145.00-119.00   0.50    0.06    -- -102.00 -30.00 150.00   52
;
_diffrn_measurement_device 'four-circle diffractometer'
_diffrn_measurement_device_type 'XtaLAB Synergy R, DW system, HyPix'
_diffrn_measurement_method '\w scans'
_diffrn_radiation_type CuK\a
_diffrn_radiation_wavelength 1.54184
_diffrn_reflns_av_R_equivalents 0.0360
_diffrn_reflns_av_unetI/netI 0.0344
_diffrn_reflns_Laue_measured_fraction_full 1.000
_diffrn_reflns_Laue_measured_fraction_max 0.976
_diffrn_reflns_limit_h_max 11
_diffrn_reflns_limit_h_min -10
_diffrn_reflns_limit_k_max 17
_diffrn_reflns_limit_k_min -18
_diffrn_reflns_limit_l_max 17
_diffrn_reflns_limit_l_min -18
_diffrn_reflns_number 23426
_diffrn_reflns_point_group_measured_fraction_full 0.999
_diffrn_reflns_point_group_measured_fraction_max 0.954
_diffrn_reflns_theta_full 67.684
_diffrn_reflns_theta_max 74.687
_diffrn_reflns_theta_min 4.295
_exptl_absorpt_coefficient_mu 9.704
_exptl_absorpt_correction_T_max 1.00000
_exptl_absorpt_correction_T_min 0.25101
_exptl_absorpt_correction_type multi-scan
_exptl_absorpt_process_details
;
CrysAlisPro 1.171.40.68a (Rigaku Oxford Diffraction, 2019)
Empirical absorption correction using spherical harmonics,
 implemented in SCALE3 ABSPACK scaling algorithm.
;
_exptl_crystal_colour 'clear light orange'
_exptl_crystal_colour_lustre clear
_exptl_crystal_colour_modifier light
_exptl_crystal_colour_primary orange
_exptl_crystal_density_diffrn 1.789
_exptl_crystal_description block
_exptl_crystal_F_000 1044
_exptl_crystal_recrystallization_method 'Re-crystallisation from solvent: dichloromethane / hexane'
_exptl_crystal_size_max 0.308
_exptl_crystal_size_mid 0.106
_exptl_crystal_size_min 0.07
_refine_diff_density_max 1.184
_refine_diff_density_min -0.642
_refine_diff_density_rms 0.083
_refine_ls_abs_structure_details
;
 Flack x determined using 3461 quotients [(I+)-(I-)]/[(I+)+(I-)]
 (Parsons, Flack and Wagner, Acta Cryst. B69 (2013) 249-259).
;
_refine_ls_abs_structure_Flack 0.002(4)
_refine_ls_extinction_method none
_refine_ls_goodness_of_fit_ref 1.059
_refine_ls_hydrogen_treatment constr
_refine_ls_matrix_type full
_refine_ls_number_parameters 478
_refine_ls_number_reflns 7706
_refine_ls_number_restraints 631
_refine_ls_restrained_S_all 1.051
_refine_ls_R_factor_all 0.0287
_refine_ls_R_factor_gt 0.0283
_refine_ls_shift/su_max 0.000
_refine_ls_shift/su_mean 0.000
_refine_ls_structure_factor_coef Fsqd
_refine_ls_weighting_details 'w=1/[\s^2^(Fo^2^)+(0.0383P)^2^+1.8368P] where P=(Fo^2^+2Fc^2^)/3'
_refine_ls_weighting_scheme calc
_refine_ls_wR_factor_gt 0.0734
_refine_ls_wR_factor_ref 0.0737
_reflns_Friedel_coverage 0.879
_reflns_Friedel_fraction_full 0.998
_reflns_Friedel_fraction_max 0.931
_reflns_number_gt 7595
_reflns_number_total 7706
_reflns_threshold_expression 'I > 2\s(I)'
_cod_data_source_file d0dt03663c2.cif
_cod_data_source_block dibromotitan
_cod_depositor_comments
;
The following automatic conversions were performed:

data item '_chemical_melting_point' value '457-459' was changed to
'458.0(10)' -- the average value was taken and precision was
estimated.

Automatic conversion script
Id: cif_fix_values 7556 2019-12-06 15:28:31Z antanas 

 Adding full bibliography for 7706532.cif.

2024-10-08
Z value and formula fixed to values more according to usual
chemical conventions.                 miguel
;
_cod_original_formula_sum 'C45 H34 Br4 Cl2 Ti2'
_cod_original_formula_weight 1061.06
_cod_original_formula_moiety '2(C22 H16 Br2 Ti), C H2 Cl2'
_cod_original_formula_units_Z 2
_cod_database_code 7706532
_shelx_shelxl_version_number 2018/3
_shelx_space_group_comment
;
The symmetry employed for this shelxl refinement is uniquely defined
by the following loop, which should always be used as a source of
symmetry information in preference to the above space-group names.
They are only intended as comments.
;
_shelx_estimated_absorpt_t_max 0.550
_shelx_estimated_absorpt_t_min 0.154
_olex2_refinement_description
;
1. Fixed Uiso
 At 1.2 times of:
  All C(H) groups, All C(H,H) groups
2. Uiso/Uaniso restraints and constraints
All non-hydrogen atoms have similar U: within 2A with sigma of 0.01 and sigma
for terminal atoms of 0.02
All non-hydrogen atoms restrained to be isotropic: with sigma of 0.01 and sigma
for terminal atoms of 0.02
3.a Ternary CH refined with riding coordinates:
 C57(H57), C35(H35), C40(H40), C41(H41), C37(H37), C53(H53), C42(H42),
 C17(H17), C34(H34), C38(H38), C18(H18), C52(H52), C14(H14), C43(H43), C36(H36),
  C13(H13), C12(H12), C11(H11), C10(H10), C58(H58)
3.b Secondary CH2 refined with riding coordinates:
 C51(H51A,H51B)
3.c Aromatic/amide H refined with riding coordinates:
 C25(H25), C55(H55), C44(H44), C28(H28), C6(H6), C54(H54), C47(H47), C22(H22),
 C19(H19), C27(H27), C20(H20), C45(H45)
;
_olex2_submission_special_instructions 'No special instructions were received'
_oxdiff_exptl_absorpt_empirical_details
;
Empirical correction (ABSPACK) includes:
- Absorption correction using spherical harmonics
- Frame scaling
;

loop_
_space_group_symop_operation_xyz
'x, y, z'
'-x, y+1/2, -z'

loop_
_atom_site_label
_atom_site_type_symbol
_atom_site_fract_x
_atom_site_fract_y
_atom_site_fract_z
_atom_site_U_iso_or_equiv
_atom_site_adp_type
_atom_site_occupancy
_atom_site_site_symmetry_order
_atom_site_calc_flag
_atom_site_refinement_flags_posn
_atom_site_refinement_flags_adp
_atom_site_refinement_flags_occupancy
_atom_site_disorder_assembly
_atom_site_disorder_group
Br24 Br 0.01149(6) 0.21072(4) 0.59801(4) 0.02455(13) Uani 1 1 d . U . . .
Br49 Br 0.27494(6) 0.78942(4) 0.73937(4) 0.02573(13) Uani 1 1 d . U . . .
Br23 Br 0.15178(6) 0.73716(4) 1.12430(3) 0.02642(13) Uani 1 1 d . U . . .
Br48 Br 0.22456(7) 0.23382(4) 0.24692(4) 0.02885(14) Uani 1 1 d . U . . .
Ti1 Ti 0.50938(9) 0.56524(6) 0.44836(6) 0.01505(17) Uani 1 1 d . U . . .
Ti2 Ti 0.38306(9) 0.42594(6) 0.90910(6) 0.01738(18) Uani 1 1 d . U . . .
Cl1 Cl -0.06886(18) 0.38843(13) 1.08551(12) 0.0430(4) Uani 1 1 d . U . . .
Cl2 Cl -0.1920(3) 0.53924(15) 1.17547(15) 0.0622(6) Uani 1 1 d . U . . .
C29 C 0.2374(5) 0.5417(3) 0.5342(3) 0.0174(9) Uani 1 1 d . U . . .
C3 C 0.0887(5) 0.5181(3) 0.8884(3) 0.0169(9) Uani 1 1 d . U . . .
C4 C 0.0702(5) 0.4484(3) 0.8154(3) 0.0168(9) Uani 1 1 d . U . . .
C25 C 0.3672(5) 0.6753(4) 0.6017(4) 0.0188(10) Uani 1 1 d . U . . .
H25 H 0.447519 0.716103 0.606703 0.023 Uiso 1 1 calc R . . . .
C55 C -0.0623(5) 0.4350(4) 0.7552(3) 0.0182(9) Uani 1 1 d . U . . .
H55 H -0.142515 0.474074 0.759398 0.022 Uiso 1 1 calc R . . . .
C56 C 0.3572(5) 0.6019(3) 0.5401(3) 0.0173(9) Uani 1 1 d . U . . .
C26 C 0.2594(6) 0.6882(4) 0.6554(3) 0.0199(10) Uani 1 1 d . U . . .
C2 C 0.2277(5) 0.5262(4) 0.9446(3) 0.0186(10) Uani 1 1 d . U . . .
C30 C 0.2300(5) 0.4660(4) 0.4674(3) 0.0177(10) Uani 1 1 d . U . . .
C7 C 0.0407(5) 0.3097(3) 0.6849(3) 0.0188(10) Uani 1 1 d . U . . .
C31 C 0.3445(5) 0.4605(4) 0.4140(4) 0.0191(10) Uani 1 1 d . U . . .
C57 C 0.6486(5) 0.5363(4) 0.5956(3) 0.0189(10) Uani 1 1 d . U . . .
H57 H 0.629112 0.562656 0.655270 0.023 Uiso 1 1 calc R . . . .
C44 C 0.1192(5) 0.4007(4) 0.4548(4) 0.0216(10) Uani 1 1 d . U . . .
H44 H 0.043833 0.403923 0.491235 0.026 Uiso 1 1 calc R . . . .
C35 C 0.5979(6) 0.6448(4) 0.3283(4) 0.0221(10) Uani 1 1 d . U . . .
H35 H 0.697612 0.638553 0.311617 0.026 Uiso 1 1 calc R . . . .
C28 C 0.1322(5) 0.5556(4) 0.5919(3) 0.0188(10) Uani 1 1 d . U . . .
H28 H 0.053019 0.514084 0.589095 0.023 Uiso 1 1 calc R . . . .
C40 C 0.7425(5) 0.5741(4) 0.5394(4) 0.0211(10) Uani 1 1 d . U . . .
H40 H 0.802339 0.630768 0.552948 0.025 Uiso 1 1 calc R . . . .
C6 C -0.0782(5) 0.3661(4) 0.6901(3) 0.0186(10) Uani 1 1 d . U . . .
H6 H -0.168162 0.357348 0.649757 0.022 Uiso 1 1 calc R . . . .
C54 C 0.1745(5) 0.3234(4) 0.7413(4) 0.0213(10) Uani 1 1 d . U . . .
H54 H 0.254831 0.285257 0.734686 0.026 Uiso 1 1 calc R . . . .
C41 C 0.7534(6) 0.5104(4) 0.4682(4) 0.0229(11) Uani 1 1 d . U . . .
H41 H 0.820802 0.515097 0.421872 0.028 Uiso 1 1 calc R . . . .
C47 C 0.3406(5) 0.3908(4) 0.3490(4) 0.0206(10) Uani 1 1 d . U . . .
H47 H 0.415580 0.386721 0.312260 0.025 Uiso 1 1 calc R . . . .
C9 C 0.1916(5) 0.3922(4) 0.8071(4) 0.0196(10) Uani 1 1 d . U . . .
C37 C 0.5555(6) 0.7094(4) 0.3892(4) 0.0235(10) Uani 1 1 d . U . . .
H37 H 0.619528 0.757678 0.422692 0.028 Uiso 1 1 calc R . . . .
C53 C 0.5447(6) 0.4253(4) 0.8016(4) 0.0246(11) Uani 1 1 d . U . . .
H53 H 0.568422 0.371687 0.764537 0.030 Uiso 1 1 calc R . . . .
C42 C 0.3521(6) 0.6330(4) 0.3232(4) 0.0298(12) Uani 1 1 d . U . . .
H42 H 0.247382 0.616786 0.302017 0.036 Uiso 1 1 calc R . . . .
C17 C 0.4359(5) 0.4925(4) 0.7727(4) 0.0229(11) Uani 1 1 d . U . . .
H17 H 0.369249 0.493657 0.711841 0.027 Uiso 1 1 calc R . . . .
C22 C 0.2458(5) 0.5918(4) 1.0144(4) 0.0212(10) Uani 1 1 d . U . . .
H22 H 0.337776 0.598340 1.053134 0.025 Uiso 1 1 calc R . . . .
C34 C 0.6644(5) 0.4353(4) 0.4800(4) 0.0226(10) Uani 1 1 d . U . . .
H34 H 0.657239 0.377548 0.443111 0.027 Uiso 1 1 calc R . . . .
C38 C 0.5980(5) 0.4514(4) 0.5590(4) 0.0198(10) Uani 1 1 d . U . . .
H38 H 0.537321 0.407016 0.587943 0.024 Uiso 1 1 calc R . . . .
C46 C 0.2281(6) 0.3273(4) 0.3374(4) 0.0220(10) Uani 1 1 d . U . . .
C21 C 0.1302(6) 0.6477(4) 1.0277(4) 0.0222(10) Uani 1 1 d . U . . .
C19 C -0.0264(5) 0.5744(4) 0.9045(4) 0.0196(10) Uani 1 1 d . U . . .
H19 H -0.119544 0.567922 0.867087 0.024 Uiso 1 1 calc R . . . .
C18 C 0.4496(6) 0.5619(4) 0.8393(4) 0.0249(11) Uani 1 1 d . U . . .
H18 H 0.393844 0.620557 0.834349 0.030 Uiso 1 1 calc R . . . .
C52 C 0.6266(5) 0.4561(4) 0.8858(4) 0.0250(11) Uani 1 1 d . U . . .
H52 H 0.716577 0.426442 0.919791 0.030 Uiso 1 1 calc R . . . .
C27 C 0.1421(5) 0.6287(4) 0.6529(3) 0.0190(10) Uani 1 1 d . U . . .
H27 H 0.071015 0.637872 0.691738 0.023 Uiso 1 1 calc R . . . .
C14 C 0.5665(6) 0.5388(4) 0.9099(4) 0.0263(11) Uani 1 1 d . U . . .
H14 H 0.607007 0.578249 0.963641 0.032 Uiso 1 1 calc R . . . .
C20 C -0.0067(6) 0.6392(4) 0.9738(4) 0.0223(10) Uani 1 1 d . U . . .
H20 H -0.085153 0.677166 0.984455 0.027 Uiso 1 1 calc R . . . .
C43 C 0.4031(6) 0.7028(4) 0.3846(4) 0.0260(11) Uani 1 1 d . U . . .
H43 H 0.341100 0.745113 0.415036 0.031 Uiso 1 1 calc R . . . .
C36 C 0.4730(6) 0.5963(4) 0.2879(4) 0.0260(11) Uani 1 1 d . U . . .
H36 H 0.468377 0.549886 0.237541 0.031 Uiso 1 1 calc R . . . .
C45 C 0.1163(6) 0.3313(4) 0.3904(4) 0.0229(10) Uani 1 1 d . U . . .
H45 H 0.039929 0.287404 0.382402 0.028 Uiso 1 1 calc R . . . .
C51 C -0.0320(8) 0.4760(5) 1.1672(5) 0.0441(16) Uani 1 1 d . U . . .
H51A H 0.042898 0.517334 1.149359 0.053 Uiso 1 1 calc R . . . .
H51B H 0.007230 0.449378 1.228293 0.053 Uiso 1 1 calc R . . . .
C13 C 0.5106(8) 0.3055(5) 0.9936(5) 0.0494(18) Uani 1 1 d . U . . .
H13 H 0.605864 0.277742 0.985142 0.059 Uiso 1 1 calc R . . . .
C12 C 0.2723(8) 0.3262(5) 1.0040(5) 0.0446(17) Uani 1 1 d . U . . .
H12 H 0.164226 0.320229 1.000138 0.053 Uiso 1 1 calc R . . . .
C11 C 0.4861(10) 0.3689(6) 1.0552(5) 0.0520(19) Uani 1 1 d . U . . .
H11 H 0.566440 0.400717 1.096918 0.062 Uiso 1 1 calc R . . . .
C10 C 0.3505(11) 0.3805(6) 1.0601(6) 0.0555(19) Uani 1 1 d . U . . .
H10 H 0.312616 0.420819 1.105796 0.067 Uiso 1 1 calc R . . . .
C58 C 0.3538(12) 0.2734(5) 0.9516(5) 0.062(2) Uani 1 1 d . U . . .
H58 H 0.322766 0.219310 0.911545 0.074 Uiso 1 1 calc R . . . .

loop_
_atom_site_aniso_label
_atom_site_aniso_U_11
_atom_site_aniso_U_22
_atom_site_aniso_U_33
_atom_site_aniso_U_23
_atom_site_aniso_U_13
_atom_site_aniso_U_12
Br24 0.0191(2) 0.0222(3) 0.0323(3) -0.0080(2) 0.0039(2) -0.00171(19)
Br49 0.0249(3) 0.0255(3) 0.0265(3) -0.0067(2) 0.0033(2) 0.0049(2)
Br23 0.0262(3) 0.0312(3) 0.0216(2) -0.0066(2) 0.0034(2) -0.0018(2)
Br48 0.0415(3) 0.0202(3) 0.0229(2) -0.0028(2) -0.0006(2) -0.0060(2)
Ti1 0.0109(4) 0.0139(4) 0.0202(4) 0.0020(3) 0.0021(3) -0.0001(3)
Ti2 0.0099(4) 0.0205(5) 0.0214(4) 0.0055(3) 0.0017(3) 0.0014(3)
Cl1 0.0387(8) 0.0499(10) 0.0430(8) 0.0042(7) 0.0138(7) 0.0139(7)
Cl2 0.0784(14) 0.0557(12) 0.0569(11) -0.0063(9) 0.0243(10) 0.0208(10)
C29 0.014(2) 0.015(2) 0.022(2) 0.0069(18) 0.0004(17) 0.0015(17)
C3 0.016(2) 0.015(2) 0.020(2) 0.0038(18) 0.0049(17) 0.0005(17)
C4 0.014(2) 0.016(2) 0.020(2) 0.0046(18) 0.0009(17) -0.0004(17)
C25 0.014(2) 0.018(2) 0.023(2) 0.0021(19) 0.0005(18) -0.0002(18)
C55 0.010(2) 0.020(2) 0.025(2) 0.005(2) 0.0042(17) 0.0016(18)
C56 0.013(2) 0.018(2) 0.021(2) 0.0037(19) 0.0012(17) 0.0056(18)
C26 0.021(2) 0.018(2) 0.018(2) -0.0005(18) -0.0019(18) 0.0049(19)
C2 0.015(2) 0.021(2) 0.020(2) 0.0056(19) 0.0038(18) 0.0009(18)
C30 0.010(2) 0.019(2) 0.023(2) 0.0055(19) -0.0011(17) 0.0002(17)
C7 0.017(2) 0.016(2) 0.024(2) -0.0017(19) 0.0039(18) -0.0041(18)
C31 0.016(2) 0.018(2) 0.022(2) 0.0028(19) -0.0004(18) -0.0033(18)
C57 0.015(2) 0.022(2) 0.019(2) 0.0016(19) -0.0021(17) 0.0029(18)
C44 0.016(2) 0.021(2) 0.027(2) 0.005(2) 0.0036(19) -0.0014(19)
C35 0.025(2) 0.020(2) 0.023(2) 0.007(2) 0.0071(19) 0.001(2)
C28 0.012(2) 0.019(2) 0.026(2) 0.003(2) 0.0033(18) 0.0038(18)
C40 0.013(2) 0.020(2) 0.028(2) 0.004(2) -0.0026(19) 0.0005(19)
C6 0.012(2) 0.020(2) 0.023(2) 0.0016(19) 0.0009(17) -0.0019(18)
C54 0.013(2) 0.019(2) 0.032(3) -0.001(2) 0.0051(19) 0.0014(19)
C41 0.016(2) 0.028(3) 0.025(2) 0.004(2) 0.0039(19) 0.005(2)
C47 0.018(2) 0.023(2) 0.020(2) 0.001(2) 0.0011(18) -0.001(2)
C9 0.013(2) 0.019(2) 0.026(2) 0.001(2) 0.0029(18) 0.0010(18)
C37 0.027(2) 0.016(2) 0.029(2) 0.007(2) 0.006(2) -0.001(2)
C53 0.019(2) 0.032(3) 0.026(2) 0.005(2) 0.0089(19) 0.006(2)
C42 0.025(3) 0.033(3) 0.030(3) 0.016(2) 0.001(2) -0.003(2)
C17 0.015(2) 0.029(3) 0.026(2) 0.009(2) 0.0061(19) 0.001(2)
C22 0.013(2) 0.027(3) 0.023(2) 0.004(2) 0.0019(18) -0.0010(19)
C34 0.017(2) 0.017(2) 0.031(3) -0.002(2) -0.0009(19) 0.0072(19)
C38 0.014(2) 0.017(2) 0.027(2) 0.006(2) 0.0007(18) 0.0029(18)
C46 0.021(2) 0.018(2) 0.023(2) -0.001(2) -0.0059(19) -0.0034(19)
C21 0.024(2) 0.022(3) 0.022(2) -0.002(2) 0.0068(19) -0.002(2)
C19 0.014(2) 0.020(2) 0.023(2) 0.0032(19) -0.0008(18) 0.0015(18)
C18 0.020(2) 0.025(3) 0.031(3) 0.008(2) 0.008(2) -0.001(2)
C52 0.011(2) 0.034(3) 0.030(3) 0.009(2) 0.0039(19) -0.001(2)
C27 0.014(2) 0.024(2) 0.019(2) 0.0066(19) 0.0014(17) 0.0063(19)
C14 0.019(2) 0.033(3) 0.027(2) 0.004(2) 0.004(2) -0.008(2)
C20 0.019(2) 0.023(3) 0.025(2) 0.000(2) 0.0031(19) 0.004(2)
C43 0.025(2) 0.023(2) 0.032(3) 0.013(2) 0.011(2) 0.011(2)
C36 0.034(3) 0.024(3) 0.019(2) 0.004(2) 0.001(2) -0.004(2)
C45 0.017(2) 0.018(2) 0.031(3) 0.002(2) -0.0027(19) -0.0042(18)
C51 0.042(4) 0.047(4) 0.040(3) 0.012(3) -0.002(3) -0.002(3)
C13 0.044(3) 0.051(4) 0.061(4) 0.046(3) 0.032(3) 0.031(3)
C12 0.038(3) 0.041(4) 0.057(4) 0.037(3) 0.016(3) 0.009(3)
C11 0.072(5) 0.045(4) 0.034(3) 0.019(3) -0.007(3) 0.005(4)
C10 0.078(5) 0.047(4) 0.047(4) 0.022(3) 0.023(4) 0.009(4)
C58 0.122(6) 0.020(3) 0.038(3) 0.013(3) -0.003(4) -0.012(4)

loop_
_atom_type_symbol
_atom_type_description
_atom_type_scat_dispersion_real
_atom_type_scat_dispersion_imag
_atom_type_scat_source
C C 0.0181 0.0091 'International Tables Vol C Tables 4.2.6.8 and 6.1.1.4'
H H 0.0000 0.0000 'International Tables Vol C Tables 4.2.6.8 and 6.1.1.4'
Br Br -0.6763 1.2805 'International Tables Vol C Tables 4.2.6.8 and 6.1.1.4'
Cl Cl 0.3639 0.7018 'International Tables Vol C Tables 4.2.6.8 and 6.1.1.4'
Ti Ti 0.2191 1.8069 'International Tables Vol C Tables 4.2.6.8 and 6.1.1.4'

loop_
_geom_angle_atom_site_label_1
_geom_angle_atom_site_label_2
_geom_angle_atom_site_label_3
_geom_angle
_geom_angle_site_symmetry_1
_geom_angle_site_symmetry_3
_geom_angle_publ_flag
C56 Ti1 C57 78.05(17) . . ?
C56 Ti1 C35 132.85(19) . . ?
C56 Ti1 C40 105.46(18) . . ?
C56 Ti1 C41 135.38(18) . . ?
C56 Ti1 C37 100.60(19) . . ?
C56 Ti1 C42 89.73(19) . . ?
C56 Ti1 C34 120.64(19) . . ?
C56 Ti1 C38 86.44(18) . . ?
C56 Ti1 C43 76.30(18) . . ?
C56 Ti1 C36 124.56(19) . . ?
C31 Ti1 C56 79.1(2) . . ?
C31 Ti1 C57 110.20(19) . . ?
C31 Ti1 C35 119.53(19) . . ?
C31 Ti1 C40 136.08(19) . . ?
C31 Ti1 C41 114.4(2) . . ?
C31 Ti1 C37 135.61(19) . . ?
C31 Ti1 C42 78.1(2) . . ?
C31 Ti1 C34 82.08(19) . . ?
C31 Ti1 C38 79.36(19) . . ?
C31 Ti1 C43 106.1(2) . . ?
C31 Ti1 C36 85.66(19) . . ?
C57 Ti1 C35 124.22(18) . . ?
C57 Ti1 C41 57.34(18) . . ?
C57 Ti1 C42 163.3(2) . . ?
C57 Ti1 C34 57.14(18) . . ?
C57 Ti1 C38 34.43(18) . . ?
C57 Ti1 C43 130.0(2) . . ?
C35 Ti1 C41 79.43(19) . . ?
C35 Ti1 C42 57.51(19) . . ?
C35 Ti1 C34 105.34(19) . . ?
C35 Ti1 C38 136.77(18) . . ?
C40 Ti1 C57 34.70(18) . . ?
C40 Ti1 C35 89.75(19) . . ?
C40 Ti1 C41 34.83(19) . . ?
C40 Ti1 C42 144.08(19) . . ?
C40 Ti1 C34 57.57(18) . . ?
C40 Ti1 C38 57.85(17) . . ?
C40 Ti1 C43 117.6(2) . . ?
C40 Ti1 C36 121.45(19) . . ?
C41 Ti1 C34 34.28(19) . . ?
C37 Ti1 C57 113.13(19) . . ?
C37 Ti1 C35 34.58(19) . . ?
C37 Ti1 C40 87.34(19) . . ?
C37 Ti1 C41 96.93(19) . . ?
C37 Ti1 C42 57.56(19) . . ?
C37 Ti1 C34 130.38(19) . . ?
C37 Ti1 C38 144.96(19) . . ?
C37 Ti1 C43 34.79(19) . . ?
C37 Ti1 C36 57.6(2) . . ?
C42 Ti1 C41 133.7(2) . . ?
C42 Ti1 C34 139.5(2) . . ?
C42 Ti1 C38 157.4(2) . . ?
C38 Ti1 C41 57.52(18) . . ?
C38 Ti1 C34 34.66(18) . . ?
C43 Ti1 C35 57.40(18) . . ?
C43 Ti1 C41 131.55(19) . . ?
C43 Ti1 C42 34.2(2) . . ?
C43 Ti1 C34 162.73(19) . . ?
C43 Ti1 C38 160.33(19) . . ?
C36 Ti1 C57 155.45(19) . . ?
C36 Ti1 C35 34.52(19) . . ?
C36 Ti1 C41 99.5(2) . . ?
C36 Ti1 C42 34.8(2) . . ?
C36 Ti1 C34 109.3(2) . . ?
C36 Ti1 C38 142.3(2) . . ?
C36 Ti1 C43 57.4(2) . . ?
C2 Ti2 C9 79.6(2) . . ?
C2 Ti2 C53 133.1(2) . . ?
C2 Ti2 C17 99.40(19) . . ?
C2 Ti2 C18 76.54(19) . . ?
C2 Ti2 C52 126.2(2) . . ?
C2 Ti2 C14 91.9(2) . . ?
C2 Ti2 C13 132.3(2) . . ?
C2 Ti2 C12 84.6(2) . . ?
C2 Ti2 C11 102.0(3) . . ?
C2 Ti2 C10 77.0(3) . . ?
C2 Ti2 C58 117.8(3) . . ?
C9 Ti2 C53 94.46(19) . . ?
C9 Ti2 C17 76.75(19) . . ?
C9 Ti2 C18 97.75(19) . . ?
C9 Ti2 C52 128.97(19) . . ?
C9 Ti2 C14 131.6(2) . . ?
C9 Ti2 C13 118.3(3) . . ?
C9 Ti2 C12 83.1(2) . . ?
C9 Ti2 C11 135.0(3) . . ?
C9 Ti2 C10 111.1(3) . . ?
C9 Ti2 C58 81.4(3) . . ?
C53 Ti2 C18 58.1(2) . . ?
C53 Ti2 C52 34.75(19) . . ?
C53 Ti2 C14 57.9(2) . . ?
C53 Ti2 C13 91.6(2) . . ?
C53 Ti2 C12 141.3(2) . . ?
C53 Ti2 C11 113.6(3) . . ?
C53 Ti2 C10 144.8(3) . . ?
C17 Ti2 C53 35.28(18) . . ?
C17 Ti2 C18 34.6(2) . . ?
C17 Ti2 C52 57.66(18) . . ?
C17 Ti2 C14 57.66(19) . . ?
C17 Ti2 C13 126.9(2) . . ?
C17 Ti2 C12 158.3(3) . . ?
C17 Ti2 C11 144.4(3) . . ?
C17 Ti2 C10 170.2(3) . . ?
C18 Ti2 C52 57.37(19) . . ?
C18 Ti2 C14 34.71(19) . . ?
C18 Ti2 C12 160.6(2) . . ?
C18 Ti2 C10 136.1(3) . . ?
C14 Ti2 C52 34.3(2) . . ?
C14 Ti2 C10 113.0(3) . . ?
C13 Ti2 C18 135.3(2) . . ?
C13 Ti2 C52 78.9(2) . . ?
C13 Ti2 C14 102.7(3) . . ?
C13 Ti2 C12 57.3(2) . . ?
C13 Ti2 C10 55.4(3) . . ?
C12 Ti2 C52 135.5(2) . . ?
C12 Ti2 C14 143.9(3) . . ?
C12 Ti2 C10 31.3(3) . . ?
C11 Ti2 C18 126.6(3) . . ?
C11 Ti2 C52 86.7(3) . . ?
C11 Ti2 C14 93.3(3) . . ?
C11 Ti2 C13 33.0(3) . . ?
C11 Ti2 C12 52.8(3) . . ?
C11 Ti2 C10 31.5(3) . . ?
C10 Ti2 C52 117.0(3) . . ?
C58 Ti2 C53 106.8(3) . . ?
C58 Ti2 C17 132.1(3) . . ?
C58 Ti2 C18 164.9(3) . . ?
C58 Ti2 C52 111.6(3) . . ?
C58 Ti2 C14 140.9(3) . . ?
C58 Ti2 C13 38.7(3) . . ?
C58 Ti2 C12 34.5(3) . . ?
C58 Ti2 C11 57.8(3) . . ?
C58 Ti2 C10 56.5(3) . . ?
C56 C29 C30 117.4(4) . . ?
C28 C29 C56 119.5(5) . . ?
C28 C29 C30 123.2(5) . . ?
C2 C3 C4 118.0(4) . . ?
C19 C3 C4 122.0(4) . . ?
C19 C3 C2 120.0(5) . . ?
C55 C4 C3 122.8(4) . . ?
C55 C4 C9 119.5(5) . . ?
C9 C4 C3 117.7(4) . . ?
C56 C25 H25 120.1 . . ?
C26 C25 H25 120.1 . . ?
C26 C25 C56 119.7(5) . . ?
C4 C55 H55 119.3 . . ?
C6 C55 C4 121.4(5) . . ?
C6 C55 H55 119.3 . . ?
C29 C56 Ti1 113.3(4) . . ?
C25 C56 Ti1 127.5(4) . . ?
C25 C56 C29 119.1(4) . . ?
C25 C26 Br49 119.1(4) . . ?
C25 C26 C27 122.4(5) . . ?
C27 C26 Br49 118.5(4) . . ?
C3 C2 Ti2 112.3(4) . . ?
C22 C2 Ti2 129.4(4) . . ?
C22 C2 C3 118.3(5) . . ?
C31 C30 C29 116.9(4) . . ?
C44 C30 C29 123.9(5) . . ?
C44 C30 C31 119.3(5) . . ?
C6 C7 Br24 117.2(4) . . ?
C54 C7 Br24 121.3(4) . . ?
C54 C7 C6 121.6(5) . . ?
C30 C31 Ti1 113.2(4) . . ?
C47 C31 Ti1 128.0(4) . . ?
C47 C31 C30 118.8(5) . . ?
Ti1 C57 H57 125.4 . . ?
C40 C57 Ti1 72.2(3) . . ?
C40 C57 H57 125.4 . . ?
C38 C57 Ti1 73.2(3) . . ?
C38 C57 H57 125.4 . . ?
C38 C57 C40 109.0(5) . . ?
C30 C44 H44 119.1 . . ?
C45 C44 C30 121.7(5) . . ?
C45 C44 H44 119.1 . . ?
Ti1 C35 H35 125.8 . . ?
C37 C35 Ti1 71.9(3) . . ?
C37 C35 H35 125.8 . . ?
C37 C35 C36 108.0(5) . . ?
C36 C35 Ti1 72.6(3) . . ?
C36 C35 H35 125.8 . . ?
C29 C28 H28 119.4 . . ?
C27 C28 C29 121.3(5) . . ?
C27 C28 H28 119.4 . . ?
Ti1 C40 H40 126.0 . . ?
C57 C40 Ti1 73.1(3) . . ?
C57 C40 H40 126.0 . . ?
C57 C40 C41 107.4(5) . . ?
C41 C40 Ti1 73.4(3) . . ?
C41 C40 H40 126.0 . . ?
C55 C6 C7 118.4(5) . . ?
C55 C6 H6 120.8 . . ?
C7 C6 H6 120.8 . . ?
C7 C54 H54 119.7 . . ?
C9 C54 C7 120.5(5) . . ?
C9 C54 H54 119.7 . . ?
Ti1 C41 H41 125.8 . . ?
C40 C41 Ti1 71.7(3) . . ?
C40 C41 H41 125.8 . . ?
C34 C41 Ti1 73.2(3) . . ?
C34 C41 C40 108.1(5) . . ?
C34 C41 H41 125.8 . . ?
C31 C47 H47 119.7 . . ?
C46 C47 C31 120.6(5) . . ?
C46 C47 H47 119.7 . . ?
C4 C9 Ti2 112.4(4) . . ?
C54 C9 Ti2 128.9(4) . . ?
C54 C9 C4 118.6(5) . . ?
Ti1 C37 H37 125.7 . . ?
C35 C37 Ti1 73.5(3) . . ?
C35 C37 H37 125.7 . . ?
C35 C37 C43 108.0(5) . . ?
C43 C37 Ti1 73.4(3) . . ?
C43 C37 H37 125.7 . . ?
Ti2 C53 H53 126.2 . . ?
C17 C53 Ti2 72.3(3) . . ?
C17 C53 H53 126.2 . . ?
C52 C53 Ti2 74.0(3) . . ?
C52 C53 H53 126.2 . . ?
C52 C53 C17 107.1(5) . . ?
Ti1 C42 H42 125.8 . . ?
C43 C42 Ti1 72.8(3) . . ?
C43 C42 H42 125.8 . . ?
C43 C42 C36 107.9(5) . . ?
C36 C42 Ti1 72.5(3) . . ?
C36 C42 H42 125.8 . . ?
Ti2 C17 H17 125.6 . . ?
C53 C17 Ti2 72.4(3) . . ?
C53 C17 H17 125.6 . . ?
C18 C17 Ti2 73.4(3) . . ?
C18 C17 C53 108.3(5) . . ?
C18 C17 H17 125.6 . . ?
C2 C22 H22 119.8 . . ?
C21 C22 C2 120.4(5) . . ?
C21 C22 H22 119.8 . . ?
Ti1 C34 H34 125.7 . . ?
C41 C34 Ti1 72.5(3) . . ?
C41 C34 H34 125.7 . . ?
C41 C34 C38 108.3(5) . . ?
C38 C34 Ti1 72.3(3) . . ?
C38 C34 H34 125.7 . . ?
Ti1 C38 H38 126.1 . . ?
C57 C38 Ti1 72.4(3) . . ?
C57 C38 C34 107.3(5) . . ?
C57 C38 H38 126.1 . . ?
C34 C38 Ti1 73.0(3) . . ?
C34 C38 H38 126.1 . . ?
C47 C46 Br48 119.6(4) . . ?
C47 C46 C45 121.1(5) . . ?
C45 C46 Br48 119.3(4) . . ?
C22 C21 Br23 121.1(4) . . ?
C20 C21 Br23 117.2(4) . . ?
C20 C21 C22 121.6(5) . . ?
C3 C19 H19 119.5 . . ?
C20 C19 C3 121.0(5) . . ?
C20 C19 H19 119.5 . . ?
Ti2 C18 H18 125.8 . . ?
C17 C18 Ti2 72.0(3) . . ?
C17 C18 H18 125.8 . . ?
C17 C18 C14 108.0(5) . . ?
C14 C18 Ti2 72.9(3) . . ?
C14 C18 H18 125.8 . . ?
Ti2 C52 H52 125.7 . . ?
C53 C52 Ti2 71.3(3) . . ?
C53 C52 H52 125.7 . . ?
C14 C52 Ti2 72.4(3) . . ?
C14 C52 C53 108.4(5) . . ?
C14 C52 H52 125.7 . . ?
C26 C27 H27 121.0 . . ?
C28 C27 C26 117.9(4) . . ?
C28 C27 H27 121.0 . . ?
Ti2 C14 H14 125.7 . . ?
C18 C14 Ti2 72.4(3) . . ?
C18 C14 H14 125.7 . . ?
C52 C14 Ti2 73.3(3) . . ?
C52 C14 C18 108.1(5) . . ?
C52 C14 H14 125.7 . . ?
C21 C20 H20 120.7 . . ?
C19 C20 C21 118.7(5) . . ?
C19 C20 H20 120.7 . . ?
Ti1 C43 H43 125.7 . . ?
C37 C43 Ti1 71.8(3) . . ?
C37 C43 H43 125.7 . . ?
C42 C43 Ti1 73.0(3) . . ?
C42 C43 C37 108.3(5) . . ?
C42 C43 H43 125.7 . . ?
Ti1 C36 H36 125.9 . . ?
C35 C36 Ti1 72.8(3) . . ?
C35 C36 C42 107.7(5) . . ?
C35 C36 H36 125.9 . . ?
C42 C36 Ti1 72.7(3) . . ?
C42 C36 H36 125.9 . . ?
C44 C45 C46 118.5(5) . . ?
C44 C45 H45 120.8 . . ?
C46 C45 H45 120.8 . . ?
Cl1 C51 Cl2 111.0(4) . . ?
Cl1 C51 H51A 109.4 . . ?
Cl1 C51 H51B 109.4 . . ?
Cl2 C51 H51A 109.4 . . ?
Cl2 C51 H51B 109.4 . . ?
H51A C51 H51B 108.0 . . ?
Ti2 C13 H13 128.1 . . ?
C11 C13 Ti2 73.2(4) . . ?
C11 C13 H13 128.1 . . ?
C11 C13 C58 102.9(6) . . ?
C58 C13 Ti2 70.2(4) . . ?
C58 C13 H13 128.1 . . ?
Ti2 C12 H12 123.3 . . ?
C10 C12 Ti2 74.9(4) . . ?
C10 C12 H12 123.3 . . ?
C10 C12 C58 113.3(8) . . ?
C58 C12 Ti2 72.0(4) . . ?
C58 C12 H12 123.3 . . ?
Ti2 C11 H11 122.9 . . ?
C13 C11 Ti2 73.8(4) . . ?
C13 C11 H11 122.9 . . ?
C10 C11 Ti2 75.4(5) . . ?
C10 C11 C13 114.0(9) . . ?
C10 C11 H11 122.9 . . ?
Ti2 C10 H10 124.9 . . ?
C12 C10 Ti2 73.8(5) . . ?
C12 C10 C11 109.9(8) . . ?
C12 C10 H10 124.9 . . ?
C11 C10 Ti2 73.1(4) . . ?
C11 C10 H10 124.9 . . ?
Ti2 C58 H58 129.2 . . ?
C13 C58 Ti2 71.1(4) . . ?
C13 C58 H58 129.2 . . ?
C12 C58 Ti2 73.5(4) . . ?
C12 C58 C13 99.9(7) . . ?
C12 C58 H58 129.2 . . ?

loop_
_geom_bond_atom_site_label_1
_geom_bond_atom_site_label_2
_geom_bond_distance
_geom_bond_site_symmetry_2
_geom_bond_publ_flag
Br24 C7 1.920(5) . ?
Br49 C26 1.917(5) . ?
Br23 C21 1.916(5) . ?
Br48 C46 1.903(5) . ?
Ti1 C56 2.173(5) . ?
Ti1 C31 2.168(5) . ?
Ti1 C57 2.367(5) . ?
Ti1 C35 2.369(5) . ?
Ti1 C40 2.355(5) . ?
Ti1 C41 2.377(5) . ?
Ti1 C37 2.348(5) . ?
Ti1 C42 2.370(6) . ?
Ti1 C34 2.386(5) . ?
Ti1 C38 2.377(5) . ?
Ti1 C43 2.367(5) . ?
Ti1 C36 2.367(5) . ?
Ti2 C2 2.181(5) . ?
Ti2 C9 2.185(5) . ?
Ti2 C53 2.350(5) . ?
Ti2 C17 2.349(5) . ?
Ti2 C18 2.366(5) . ?
Ti2 C52 2.385(5) . ?
Ti2 C14 2.372(5) . ?
Ti2 C13 2.360(6) . ?
Ti2 C12 2.367(6) . ?
Ti2 C11 2.353(7) . ?
Ti2 C10 2.379(7) . ?
Ti2 C58 2.347(7) . ?
Cl1 C51 1.751(8) . ?
Cl2 C51 1.772(8) . ?
C29 C56 1.411(7) . ?
C29 C30 1.474(7) . ?
C29 C28 1.409(7) . ?
C3 C4 1.469(7) . ?
C3 C2 1.419(7) . ?
C3 C19 1.401(7) . ?
C4 C55 1.406(7) . ?
C4 C9 1.418(7) . ?
C25 H25 0.9500 . ?
C25 C56 1.398(7) . ?
C25 C26 1.385(7) . ?
C55 H55 0.9500 . ?
C55 C6 1.380(7) . ?
C26 C27 1.391(7) . ?
C2 C22 1.394(8) . ?
C30 C31 1.424(7) . ?
C30 C44 1.395(7) . ?
C7 C6 1.391(7) . ?
C7 C54 1.390(7) . ?
C31 C47 1.393(8) . ?
C57 H57 1.0000 . ?
C57 C40 1.408(7) . ?
C57 C38 1.404(7) . ?
C44 H44 0.9500 . ?
C44 C45 1.385(8) . ?
C35 H35 1.0000 . ?
C35 C37 1.402(8) . ?
C35 C36 1.405(8) . ?
C28 H28 0.9500 . ?
C28 C27 1.389(8) . ?
C40 H40 1.0000 . ?
C40 C41 1.417(8) . ?
C6 H6 0.9500 . ?
C54 H54 0.9500 . ?
C54 C9 1.387(8) . ?
C41 H41 1.0000 . ?
C41 C34 1.404(8) . ?
C47 H47 0.9500 . ?
C47 C46 1.389(7) . ?
C37 H37 1.0000 . ?
C37 C43 1.410(7) . ?
C53 H53 1.0000 . ?
C53 C17 1.424(7) . ?
C53 C52 1.414(8) . ?
C42 H42 1.0000 . ?
C42 C43 1.393(9) . ?
C42 C36 1.418(9) . ?
C17 H17 1.0000 . ?
C17 C18 1.401(8) . ?
C22 H22 0.9500 . ?
C22 C21 1.389(7) . ?
C34 H34 1.0000 . ?
C34 C38 1.419(7) . ?
C38 H38 1.0000 . ?
C46 C45 1.398(8) . ?
C21 C20 1.389(7) . ?
C19 H19 0.9500 . ?
C19 C20 1.381(8) . ?
C18 H18 1.0000 . ?
C18 C14 1.413(8) . ?
C52 H52 1.0000 . ?
C52 C14 1.403(8) . ?
C27 H27 0.9500 . ?
C14 H14 1.0000 . ?
C20 H20 0.9500 . ?
C43 H43 1.0000 . ?
C36 H36 1.0000 . ?
C45 H45 0.9500 . ?
C51 H51A 0.9900 . ?
C51 H51B 0.9900 . ?
C13 H13 1.0000 . ?
C13 C11 1.340(12) . ?
C13 C58 1.559(13) . ?
C12 H12 1.0000 . ?
C12 C10 1.281(13) . ?
C12 C58 1.398(12) . ?
C11 H11 1.0000 . ?
C11 C10 1.286(12) . ?
C10 H10 1.0000 . ?
C58 H58 1.0000 . ?

loop_
_geom_torsion_atom_site_label_1
_geom_torsion_atom_site_label_2
_geom_torsion_atom_site_label_3
_geom_torsion_atom_site_label_4
_geom_torsion
_geom_torsion_site_symmetry_1
_geom_torsion_site_symmetry_2
_geom_torsion_site_symmetry_3
_geom_torsion_site_symmetry_4
_geom_torsion_publ_flag
Br24 C7 C6 C55 176.8(4) . . . . ?
Br24 C7 C54 C9 -176.5(4) . . . . ?
Br49 C26 C27 C28 -179.9(4) . . . . ?
Br23 C21 C20 C19 -179.1(4) . . . . ?
Br48 C46 C45 C44 -178.9(4) . . . . ?
Ti1 C31 C47 C46 178.1(4) . . . . ?
Ti1 C57 C40 C41 -66.0(3) . . . . ?
Ti1 C57 C38 C34 65.2(3) . . . . ?
Ti1 C35 C37 C43 -65.8(4) . . . . ?
Ti1 C35 C36 C42 64.8(4) . . . . ?
Ti1 C40 C41 C34 -64.7(4) . . . . ?
Ti1 C41 C34 C38 -63.9(3) . . . . ?
Ti1 C37 C43 C42 -64.4(4) . . . . ?
Ti1 C42 C43 C37 63.6(4) . . . . ?
Ti1 C42 C36 C35 -64.9(4) . . . . ?
Ti1 C34 C38 C57 -64.8(3) . . . . ?
Ti2 C2 C22 C21 -177.7(4) . . . . ?
Ti2 C53 C17 C18 65.1(4) . . . . ?
Ti2 C53 C52 C14 -63.3(4) . . . . ?
Ti2 C17 C18 C14 64.5(4) . . . . ?
Ti2 C18 C14 C52 65.1(4) . . . . ?
Ti2 C52 C14 C18 -64.5(4) . . . . ?
Ti2 C13 C11 C10 65.4(6) . . . . ?
Ti2 C13 C58 C12 -68.7(4) . . . . ?
Ti2 C12 C10 C11 -64.7(6) . . . . ?
Ti2 C12 C58 C13 66.8(4) . . . . ?
Ti2 C11 C10 C12 65.2(6) . . . . ?
C29 C30 C31 Ti1 1.9(6) . . . . ?
C29 C30 C31 C47 -179.0(4) . . . . ?
C29 C30 C44 C45 179.3(5) . . . . ?
C29 C28 C27 C26 0.0(7) . . . . ?
C3 C4 C55 C6 -176.9(5) . . . . ?
C3 C4 C9 Ti2 -0.3(6) . . . . ?
C3 C4 C9 C54 177.2(5) . . . . ?
C3 C2 C22 C21 -0.3(8) . . . . ?
C3 C19 C20 C21 0.0(8) . . . . ?
C4 C3 C2 Ti2 -1.8(5) . . . . ?
C4 C3 C2 C22 -179.6(4) . . . . ?
C4 C3 C19 C20 179.7(5) . . . . ?
C4 C55 C6 C7 -0.2(7) . . . . ?
C25 C26 C27 C28 -2.0(7) . . . . ?
C55 C4 C9 Ti2 -179.5(4) . . . . ?
C55 C4 C9 C54 -2.0(7) . . . . ?
C56 C29 C30 C31 -0.4(6) . . . . ?
C56 C29 C30 C44 179.2(5) . . . . ?
C56 C29 C28 C27 1.7(7) . . . . ?
C56 C25 C26 Br49 -179.9(4) . . . . ?
C56 C25 C26 C27 2.2(8) . . . . ?
C26 C25 C56 Ti1 -179.8(4) . . . . ?
C26 C25 C56 C29 -0.4(7) . . . . ?
C2 C3 C4 C55 -179.4(5) . . . . ?
C2 C3 C4 C9 1.4(7) . . . . ?
C2 C3 C19 C20 0.9(8) . . . . ?
C2 C22 C21 Br23 179.1(4) . . . . ?
C2 C22 C21 C20 1.3(8) . . . . ?
C30 C29 C56 Ti1 -1.4(5) . . . . ?
C30 C29 C56 C25 179.2(4) . . . . ?
C30 C29 C28 C27 -179.0(4) . . . . ?
C30 C31 C47 C46 -0.8(8) . . . . ?
C30 C44 C45 C46 0.2(8) . . . . ?
C7 C54 C9 Ti2 176.8(4) . . . . ?
C7 C54 C9 C4 -0.2(8) . . . . ?
C31 C30 C44 C45 -1.0(8) . . . . ?
C31 C47 C46 Br48 179.2(4) . . . . ?
C31 C47 C46 C45 -0.1(8) . . . . ?
C57 C40 C41 Ti1 65.8(3) . . . . ?
C57 C40 C41 C34 1.1(6) . . . . ?
C44 C30 C31 Ti1 -177.7(4) . . . . ?
C44 C30 C31 C47 1.3(7) . . . . ?
C35 C37 C43 Ti1 65.9(4) . . . . ?
C35 C37 C43 C42 1.6(6) . . . . ?
C28 C29 C56 Ti1 178.1(4) . . . . ?
C28 C29 C56 C25 -1.4(7) . . . . ?
C28 C29 C30 C31 -179.8(5) . . . . ?
C28 C29 C30 C44 -0.1(7) . . . . ?
C40 C57 C38 Ti1 -63.8(3) . . . . ?
C40 C57 C38 C34 1.4(6) . . . . ?
C40 C41 C34 Ti1 63.7(4) . . . . ?
C40 C41 C34 C38 -0.3(6) . . . . ?
C6 C7 C54 C9 2.3(8) . . . . ?
C54 C7 C6 C55 -2.1(8) . . . . ?
C41 C34 C38 Ti1 64.1(4) . . . . ?
C41 C34 C38 C57 -0.7(6) . . . . ?
C47 C46 C45 C44 0.4(8) . . . . ?
C9 C4 C55 C6 2.2(7) . . . . ?
C37 C35 C36 Ti1 -63.6(4) . . . . ?
C37 C35 C36 C42 1.2(6) . . . . ?
C53 C17 C18 Ti2 -64.5(4) . . . . ?
C53 C17 C18 C14 0.0(6) . . . . ?
C53 C52 C14 Ti2 62.6(4) . . . . ?
C53 C52 C14 C18 -2.0(6) . . . . ?
C17 C53 C52 Ti2 65.2(3) . . . . ?
C17 C53 C52 C14 2.0(6) . . . . ?
C17 C18 C14 Ti2 -64.0(4) . . . . ?
C17 C18 C14 C52 1.2(6) . . . . ?
C22 C21 C20 C19 -1.1(8) . . . . ?
C38 C57 C40 Ti1 64.4(3) . . . . ?
C38 C57 C40 C41 -1.6(6) . . . . ?
C19 C3 C4 C55 1.8(7) . . . . ?
C19 C3 C4 C9 -177.3(5) . . . . ?
C19 C3 C2 Ti2 177.0(4) . . . . ?
C19 C3 C2 C22 -0.8(7) . . . . ?
C52 C53 C17 Ti2 -66.3(4) . . . . ?
C52 C53 C17 C18 -1.2(6) . . . . ?
C43 C42 C36 Ti1 64.7(4) . . . . ?
C43 C42 C36 C35 -0.3(6) . . . . ?
C36 C35 C37 Ti1 64.1(4) . . . . ?
C36 C35 C37 C43 -1.7(6) . . . . ?
C36 C42 C43 Ti1 -64.4(4) . . . . ?
C36 C42 C43 C37 -0.8(6) . . . . ?
C13 C11 C10 Ti2 -64.4(5) . . . . ?
C13 C11 C10 C12 0.8(9) . . . . ?
C11 C13 C58 Ti2 66.5(4) . . . . ?
C11 C13 C58 C12 -2.1(7) . . . . ?
C10 C12 C58 Ti2 -64.0(6) . . . . ?
C10 C12 C58 C13 2.8(7) . . . . ?
C58 C13 C11 Ti2 -64.4(4) . . . . ?
C58 C13 C11 C10 1.0(8) . . . . ?
C58 C12 C10 Ti2 62.3(5) . . . . ?
C58 C12 C10 C11 -2.5(9) . . . . ?
